data_1556226
loop_
_publ_author_name
'Palao, Eduardo'
'Agarrabeitia, Antonia R.'
'Ba\~nuelos-Prieto, Jorge'
'Lopez, Teresa Arbeloa'
'Lopez-Arbeloa, I\~nigo'
'Armesto, Diego'
'Ortiz, Maria J.'

_publ_section_title
;
 8-Functionalization of alkyl-substituted-3,8-dimethyl BODIPYs by
 Knoevenagel condensation.
;
_journal_issue 17
_journal_name_full 'Organic letters'
_journal_page_first 4454
_journal_page_last 4457
_journal_paper_doi 10.1021/ol401993p
_journal_volume 15
_journal_year 2013
_chemical_compound_source 'synthesis as described'
_chemical_formula_moiety 'C20 H19 B F2 N2 O'
_chemical_formula_sum 'C20 H19 B F2 N2 O'
_chemical_formula_weight 352.18
_space_group_crystal_system triclinic
_space_group_IT_number 2
_space_group_name_Hall '-P 1'
_space_group_name_H-M_alt 'P -1'
_symmetry_cell_setting triclinic
_symmetry_Int_Tables_number 2
_symmetry_space_group_name_Hall '-P 1'
_symmetry_space_group_name_H-M 'P -1'
_atom_sites_solution_hydrogens geom
_atom_sites_solution_primary direct
_atom_sites_solution_secondary difmap
_audit_creation_date 2013-07-09T23:04:42-00:00
_audit_creation_method 'WinGX routine CIF_UPDATE'
_cell_angle_alpha 91.434(3)
_cell_angle_beta 98.156(4)
_cell_angle_gamma 105.154(4)
_cell_formula_units_Z 2
_cell_length_a 7.4834(4)
_cell_length_b 10.5795(4)
_cell_length_c 11.2482(5)
_cell_measurement_reflns_used 3472
_cell_measurement_temperature 100(2)
_cell_measurement_theta_max 73.8268
_cell_measurement_theta_min 3.9753
_cell_measurement_wavelength 1.54184
_cell_volume 849.07(7)
_computing_cell_refinement 'CrysAlis Pro (Oxford Diffraction Ltd., 2011)'
_computing_data_collection 'CrysAlis Pro (Oxford Diffraction Ltd., 2011)'
_computing_data_reduction 'CrysAlis Pro (Oxford Diffraction Ltd., 2011)'
_computing_molecular_graphics 'Diamond v.3.2f (Crystal Impact GbR, 2008)'
_computing_publication_material 'WinGX publication routines (Farrugia, 1999)'
_computing_structure_refinement 'SHELXL-97 (Sheldrick, 2008)'
_computing_structure_solution 'OLEX2 (Dolomanov et al, 2010)'
_diffrn_ambient_temperature 100(2)
_diffrn_detector 'CCD plate'
_diffrn_detector_area_resol_mean 5.2012
_diffrn_detector_type Atlas
_diffrn_measured_fraction_theta_full 0.995
_diffrn_measured_fraction_theta_max 0.995
_diffrn_measurement_details
;
#__ type_ start__ end____ width___ exp.time_
  1 omega  -19.00    7.00   1.0000    1.5000
omega____ theta____ kappa____ phi______ frames
    -       40.5756  -57.0000   90.0000 26

#__ type_ start__ end____ width___ exp.time_
  2 omega  -34.00   67.00   1.0000    1.5000
omega____ theta____ kappa____ phi______ frames
    -       40.5756  -77.0000  120.0000 101

#__ type_ start__ end____ width___ exp.time_
  3 omega  -37.00   66.00   1.0000    1.5000
omega____ theta____ kappa____ phi______ frames
    -       40.5756  -77.0000 -120.0000 103

#__ type_ start__ end____ width___ exp.time_
  4 omega  -29.00   69.00   1.0000    1.5000
omega____ theta____ kappa____ phi______ frames
    -       40.5756  -57.0000  -30.0000 98

#__ type_ start__ end____ width___ exp.time_
  5 omega   83.00  125.00   1.0000    6.0000
omega____ theta____ kappa____ phi______ frames
    -      108.3609   30.0000   30.0000 42

#__ type_ start__ end____ width___ exp.time_
  6 omega   39.00   66.00   1.0000    6.0000
omega____ theta____ kappa____ phi______ frames
    -      108.3609  -30.0000   60.0000 27

#__ type_ start__ end____ width___ exp.time_
  7 omega   30.00   68.00   1.0000    6.0000
omega____ theta____ kappa____ phi______ frames
    -      108.3609  -30.0000  -90.0000 38

#__ type_ start__ end____ width___ exp.time_
  8 omega   31.00   61.00   1.0000    6.0000
omega____ theta____ kappa____ phi______ frames
    -      108.3609  -30.0000   90.0000 30

#__ type_ start__ end____ width___ exp.time_
  9 omega   40.00   78.00   1.0000    6.0000
omega____ theta____ kappa____ phi______ frames
    -      108.3609  -94.0000 -150.0000 38

#__ type_ start__ end____ width___ exp.time_
 10 omega   30.00   67.00   1.0000    6.0000
omega____ theta____ kappa____ phi______ frames
    -      108.3609  -30.0000    0.0000 37

#__ type_ start__ end____ width___ exp.time_
 11 omega   50.00   89.00   1.0000    6.0000
omega____ theta____ kappa____ phi______ frames
    -      108.3609  -94.0000  -30.0000 39

#__ type_ start__ end____ width___ exp.time_
 12 omega   38.00   65.00   1.0000    6.0000
omega____ theta____ kappa____ phi______ frames
    -      108.3609  -30.0000   30.0000 27

#__ type_ start__ end____ width___ exp.time_
 13 omega   48.00  155.00   1.0000    6.0000
omega____ theta____ kappa____ phi______ frames
    -      108.3609   15.0000 -120.0000 107

#__ type_ start__ end____ width___ exp.time_
 14 omega   42.00   72.00   1.0000    6.0000
omega____ theta____ kappa____ phi______ frames
    -      108.3609  -45.0000  -30.0000 30

#__ type_ start__ end____ width___ exp.time_
 15 omega   24.00  109.00   1.0000    6.0000
omega____ theta____ kappa____ phi______ frames
    -      108.3609  -94.0000 -120.0000 85

#__ type_ start__ end____ width___ exp.time_
 16 omega   88.00  120.00   1.0000    6.0000
omega____ theta____ kappa____ phi______ frames
    -      108.3609 -125.0000 -180.0000 32

#__ type_ start__ end____ width___ exp.time_
 17 omega   35.00   77.00   1.0000    6.0000
omega____ theta____ kappa____ phi______ frames
    -      108.3609  -45.0000 -120.0000 42

#__ type_ start__ end____ width___ exp.time_
 18 omega   88.00  158.00   1.0000    6.0000
omega____ theta____ kappa____ phi______ frames
    -      108.3609   45.0000  -90.0000 70

#__ type_ start__ end____ width___ exp.time_
 19 omega   40.00   65.00   1.0000    6.0000
omega____ theta____ kappa____ phi______ frames
    -      108.3609  -45.0000  120.0000 25

#__ type_ start__ end____ width___ exp.time_
 20 omega   73.00  101.00   1.0000    6.0000
omega____ theta____ kappa____ phi______ frames
    -      108.3609  -94.0000    0.0000 28

#__ type_ start__ end____ width___ exp.time_
 21 omega   49.00  130.00   1.0000    6.0000
omega____ theta____ kappa____ phi______ frames
    -      108.3609  -77.0000   30.0000 81

;
_diffrn_measurement_device '\k-geometry diffractometer'
_diffrn_measurement_device_type 'Agilent SuperNova'
_diffrn_measurement_method '\w scans'
_diffrn_orient_matrix_UB_11 -0.202378
_diffrn_orient_matrix_UB_12 0.0115174
_diffrn_orient_matrix_UB_13 -0.0290585
_diffrn_orient_matrix_UB_21 -0.0304183
_diffrn_orient_matrix_UB_22 -0.0883619
_diffrn_orient_matrix_UB_23 -0.1160619
_diffrn_orient_matrix_UB_31 -0.0686187
_diffrn_orient_matrix_UB_32 -0.122131
_diffrn_orient_matrix_UB_33 0.0700725
_diffrn_radiation_monochromator 'Multilayer optics'
_diffrn_radiation_probe x-ray
_diffrn_radiation_source 'Nova (Cu) X-ray micro-source'
_diffrn_radiation_type CuK\a
_diffrn_radiation_wavelength 1.54184
_diffrn_reflns_av_R_equivalents 0.0189
_diffrn_reflns_av_unetI/netI 0.0595
_diffrn_reflns_limit_h_max 8
_diffrn_reflns_limit_h_min -8
_diffrn_reflns_limit_k_max 11
_diffrn_reflns_limit_k_min -12
_diffrn_reflns_limit_l_max 13
_diffrn_reflns_limit_l_min -13
_diffrn_reflns_number 5196
_diffrn_reflns_theta_full 66.45
_diffrn_reflns_theta_max 66.45
_diffrn_reflns_theta_min 3.98
_diffrn_source 'fine-focus sealed tube'
_diffrn_source_current 0.8
_diffrn_source_power 0.04
_diffrn_source_voltage 50
_exptl_absorpt_coefficient_mu 0.824
_exptl_absorpt_correction_T_max 0.979
_exptl_absorpt_correction_T_min 0.88
_exptl_absorpt_correction_type analytical
_exptl_absorpt_process_details
;
        CrysAlisPro, Agilent Technologies,
        Version 1.171.35.21 (release 20-01-2012 CrysAlis171 .NET)
        (compiled Jan 23 2012,18:06:46)
Analytical numeric absorption correction using a multifaceted crystal
                        model based on expressions derived by R.C. Clark & J.S.
        (Clark, R. C. & Reid, J. S. (1995). Acta Cryst. A51, 887-897)
;
_exptl_crystal_colour red
_exptl_crystal_density_diffrn 1.378
_exptl_crystal_density_method 'not measured'
_exptl_crystal_description plate
_exptl_crystal_F_000 368
_exptl_crystal_size_max 0.3012
_exptl_crystal_size_mid 0.0801
_exptl_crystal_size_min 0.0257
_refine_diff_density_max 0.226
_refine_diff_density_min -0.199
_refine_diff_density_rms 0.038
_refine_ls_extinction_method none
_refine_ls_goodness_of_fit_ref 1.027
_refine_ls_hydrogen_treatment noref
_refine_ls_matrix_type full
_refine_ls_number_parameters 238
_refine_ls_number_reflns 2977
_refine_ls_number_restraints 0
_refine_ls_restrained_S_all 1.027
_refine_ls_R_factor_all 0.0374
_refine_ls_R_factor_gt 0.0326
_refine_ls_shift/su_max 0
_refine_ls_shift/su_mean 0
_refine_ls_structure_factor_coef Fsqd
_refine_ls_weighting_details 'calc w=1/[\s^2^(Fo^2^)+(0.0444P)^2^+0.2055P] where P=(Fo^2^+2Fc^2^)/3'
_refine_ls_weighting_scheme calc
_refine_ls_wR_factor_gt 0.0822
_refine_ls_wR_factor_ref 0.0861
_reflns_number_gt 2652
_reflns_number_total 2977
_reflns_threshold_expression >2sigma(I)
_cod_data_source_file ol401993p_si_006.cif
_cod_data_source_block 8meo
_cod_database_code 1556226

loop_
_space_group_symop_id
_space_group_symop_operation_xyz
1 'x, y, z'
2 '-x, -y, -z'

loop_
_atom_site_label
_atom_site_type_symbol
_atom_site_fract_x
_atom_site_fract_y
_atom_site_fract_z
_atom_site_U_iso_or_equiv
_atom_site_adp_type
_atom_site_occupancy
_atom_site_symmetry_multiplicity
_atom_site_calc_flag
_atom_site_refinement_flags
C1 C 0.75675(17) 0.63765(12) 0.57935(12) 0.0178(3) Uani 1 1 d .
C2 C 0.70243(18) 0.63651(12) 0.45447(12) 0.0204(3) Uani 1 1 d .
H2 H 0.6692 0.7057 0.4122 0.024 Uiso 1 1 calc R
C3 C 0.70590(18) 0.51737(12) 0.40438(11) 0.0186(3) Uani 1 1 d .
H3 H 0.6756 0.4891 0.3214 0.022 Uiso 1 1 calc R
C4 C 0.76293(17) 0.44490(12) 0.49939(11) 0.0165(3) Uani 1 1 d .
C5 C 0.78419(17) 0.31749(12) 0.49760(11) 0.0162(3) Uani 1 1 d .
C6 C 0.84408(17) 0.26578(12) 0.60572(11) 0.0161(3) Uani 1 1 d .
C7 C 0.89943(18) 0.15012(12) 0.62738(12) 0.0189(3) Uani 1 1 d .
H7 H 0.8952 0.0827 0.5688 0.023 Uiso 1 1 calc R
C8 C 0.96114(19) 0.15258(13) 0.74938(12) 0.0203(3) Uani 1 1 d .
H8 H 1.0053 0.0865 0.7901 0.024 Uiso 1 1 calc R
C9 C 0.94685(18) 0.27001(12) 0.80206(11) 0.0181(3) Uani 1 1 d .
C10 C 0.75193(17) 0.24242(12) 0.38217(11) 0.0169(3) Uani 1 1 d .
H10 H 0.7861 0.2896 0.3144 0.02 Uiso 1 1 calc R
C11 C 0.67783(17) 0.11212(12) 0.36405(11) 0.0172(3) Uani 1 1 d .
H11 H 0.6336 0.0669 0.4305 0.021 Uiso 1 1 calc R
C12 C 0.65856(17) 0.03307(12) 0.25221(11) 0.0166(3) Uani 1 1 d .
C13 C 0.74480(17) 0.08131(12) 0.15311(11) 0.0170(3) Uani 1 1 d .
H13 H 0.8156 0.1704 0.1563 0.02 Uiso 1 1 calc R
C14 C 0.72798(17) 0.00084(12) 0.05124(11) 0.0176(3) Uani 1 1 d .
H14 H 0.7868 0.0348 -0.015 0.021 Uiso 1 1 calc R
C15 C 0.62442(18) -0.13056(12) 0.04552(11) 0.0175(3) Uani 1 1 d .
C16 C 0.53730(18) -0.18040(12) 0.14197(12) 0.0188(3) Uani 1 1 d .
H16 H 0.4664 -0.2695 0.1384 0.023 Uiso 1 1 calc R
C17 C 0.55530(17) -0.09823(12) 0.24368(11) 0.0183(3) Uani 1 1 d .
H17 H 0.4955 -0.1325 0.3095 0.022 Uiso 1 1 calc R
C18 C 0.7764(2) 0.74713(12) 0.67061(12) 0.0228(3) Uani 1 1 d .
H18A H 0.8772 0.8226 0.6562 0.034 Uiso 1 1 calc R
H18B H 0.8062 0.7184 0.7514 0.034 Uiso 1 1 calc R
H18C H 0.6584 0.7723 0.6642 0.034 Uiso 1 1 calc R
C19 C 0.9994(2) 0.31914(13) 0.93132(11) 0.0225(3) Uani 1 1 d .
H19A H 0.8882 0.3303 0.9625 0.034 Uiso 1 1 calc R
H19B H 1.0945 0.4037 0.9385 0.034 Uiso 1 1 calc R
H19C H 1.0497 0.2557 0.9778 0.034 Uiso 1 1 calc R
C20 C 0.5091(2) -0.33558(13) -0.06759(13) 0.0266(3) Uani 1 1 d .
H20A H 0.553 -0.3806 0.0011 0.04 Uiso 1 1 calc R
H20B H 0.5226 -0.379 -0.1425 0.04 Uiso 1 1 calc R
H20C H 0.377 -0.3388 -0.0676 0.04 Uiso 1 1 calc R
B1 B 0.8477(2) 0.47716(13) 0.73339(13) 0.0170(3) Uani 1 1 d .
F1 F 1.01321(11) 0.56334(7) 0.79230(6) 0.02138(18) Uani 1 1 d .
F2 F 0.70602(11) 0.47376(7) 0.80238(7) 0.02266(19) Uani 1 1 d .
N1 N 0.79386(14) 0.52233(10) 0.60647(9) 0.0160(2) Uani 1 1 d .
N2 N 0.87607(14) 0.33856(10) 0.71547(9) 0.0157(2) Uani 1 1 d .
O1 O 0.61779(13) -0.20207(9) -0.05842(8) 0.0216(2) Uani 1 1 d .

loop_
_atom_site_aniso_label
_atom_site_aniso_U_11
_atom_site_aniso_U_22
_atom_site_aniso_U_33
_atom_site_aniso_U_23
_atom_site_aniso_U_13
_atom_site_aniso_U_12
C1 0.0143(6) 0.0155(6) 0.0236(7) 0.0016(5) 0.0042(5) 0.0032(5)
C2 0.0196(6) 0.0174(6) 0.0248(7) 0.0052(5) 0.0030(5) 0.0057(5)
C3 0.0185(6) 0.0199(6) 0.0166(6) 0.0017(5) 0.0021(5) 0.0040(5)
C4 0.0149(6) 0.0173(6) 0.0167(6) -0.0005(5) 0.0033(5) 0.0028(5)
C5 0.0127(6) 0.0173(6) 0.0182(6) 0.0006(5) 0.0044(5) 0.0023(5)
C6 0.0156(6) 0.0162(6) 0.0158(6) -0.0021(4) 0.0038(5) 0.0025(5)
C7 0.0197(6) 0.0178(6) 0.0199(6) -0.0008(5) 0.0037(5) 0.0062(5)
C8 0.0220(6) 0.0191(6) 0.0213(6) 0.0026(5) 0.0020(5) 0.0088(5)
C9 0.0170(6) 0.0197(6) 0.0175(6) 0.0027(5) 0.0029(5) 0.0048(5)
C10 0.0171(6) 0.0190(6) 0.0152(6) 0.0018(5) 0.0028(5) 0.0058(5)
C11 0.0164(6) 0.0206(6) 0.0152(6) 0.0020(5) 0.0034(5) 0.0053(5)
C12 0.0161(6) 0.0170(6) 0.0168(6) 0.0008(5) 0.0005(5) 0.0061(5)
C13 0.0189(6) 0.0137(6) 0.0182(6) 0.0008(5) 0.0009(5) 0.0052(5)
C14 0.0195(6) 0.0175(6) 0.0165(6) 0.0025(5) 0.0026(5) 0.0064(5)
C15 0.0175(6) 0.0183(6) 0.0171(6) -0.0024(5) -0.0009(5) 0.0080(5)
C16 0.0185(6) 0.0146(6) 0.0220(6) 0.0005(5) 0.0006(5) 0.0033(5)
C17 0.0178(6) 0.0192(6) 0.0179(6) 0.0031(5) 0.0034(5) 0.0048(5)
C18 0.0250(7) 0.0164(6) 0.0277(7) -0.0011(5) 0.0043(5) 0.0071(5)
C19 0.0261(7) 0.0254(7) 0.0166(6) 0.0009(5) 0.0006(5) 0.0094(5)
C20 0.0251(7) 0.0209(7) 0.0313(7) -0.0094(5) 0.0043(6) 0.0028(5)
B1 0.0195(7) 0.0146(6) 0.0167(7) -0.0010(5) 0.0052(5) 0.0033(5)
F1 0.0261(4) 0.0173(4) 0.0163(4) -0.0006(3) 0.0000(3) -0.0001(3)
F2 0.0297(4) 0.0181(4) 0.0246(4) 0.0031(3) 0.0146(3) 0.0087(3)
N1 0.0153(5) 0.0145(5) 0.0177(5) -0.0008(4) 0.0034(4) 0.0033(4)
N2 0.0161(5) 0.0163(5) 0.0152(5) 0.0006(4) 0.0032(4) 0.0046(4)
O1 0.0253(5) 0.0189(4) 0.0203(5) -0.0049(3) 0.0030(4) 0.0061(4)

loop_
_atom_type_symbol
_atom_type_description
_atom_type_scat_dispersion_real
_atom_type_scat_dispersion_imag
_atom_type_scat_source
C C 0.0181 0.0091 'International Tables Vol C Tables 4.2.6.8 and 6.1.1.4'
H H 0 0 'International Tables Vol C Tables 4.2.6.8 and 6.1.1.4'
B B 0.009 0.0039 'International Tables Vol C Tables 4.2.6.8 and 6.1.1.4'
F F 0.0727 0.0534 'International Tables Vol C Tables 4.2.6.8 and 6.1.1.4'
N N 0.0311 0.018 'International Tables Vol C Tables 4.2.6.8 and 6.1.1.4'
O O 0.0492 0.0322 'International Tables Vol C Tables 4.2.6.8 and 6.1.1.4'

loop_
_exptl_crystal_face_index_h
_exptl_crystal_face_index_k
_exptl_crystal_face_index_l
_exptl_crystal_face_perp_dist
0 0 -7 0.0506
0 0 7 0.0207
-1 -6 1 0.1275
1 6 0 0.1519
4 -4 1 0.0104
-4 4 -1 0.0154

loop_
_geom_angle_atom_site_label_1
_geom_angle_atom_site_label_2
_geom_angle_atom_site_label_3
_geom_angle
C2 C1 C18 127.04(12)
N1 C1 C2 109.21(11)
N1 C1 C18 123.73(12)
C1 C2 H2 126.1
C3 C2 C1 107.79(11)
C3 C2 H2 126.1
C2 C3 H3 126.4
C2 C3 C4 107.19(11)
C4 C3 H3 126.4
C5 C4 C3 130.21(12)
N1 C4 C3 107.91(11)
N1 C4 C5 121.86(11)
C4 C5 C6 119.81(11)
C4 C5 C10 119.02(11)
C6 C5 C10 121.11(11)
C7 C6 C5 131.26(12)
N2 C6 C5 120.75(11)
N2 C6 C7 107.70(11)
C6 C7 H7 126.3
C8 C7 C6 107.48(11)
C8 C7 H7 126.3
C7 C8 H8 126.2
C7 C8 C9 107.64(11)
C9 C8 H8 126.2
C8 C9 C19 128.06(12)
N2 C9 C8 109.11(11)
N2 C9 C19 122.82(11)
C5 C10 H10 117.4
C11 C10 C5 125.29(11)
C11 C10 H10 117.4
C10 C11 H11 116.8
C10 C11 C12 126.43(11)
C12 C11 H11 116.8
C13 C12 C11 123.26(11)
C17 C12 C11 118.95(11)
C17 C12 C13 117.75(11)
C12 C13 H13 119.6
C14 C13 C12 120.89(11)
C14 C13 H13 119.6
C13 C14 H14 120
C13 C14 C15 120.09(11)
C15 C14 H14 120
C16 C15 C14 120.12(11)
O1 C15 C14 115.56(11)
O1 C15 C16 124.32(11)
C15 C16 H16 120.4
C17 C16 C15 119.11(11)
C17 C16 H16 120.4
C12 C17 H17 119
C16 C17 C12 122.04(12)
C16 C17 H17 119
C1 C18 H18A 109.5
C1 C18 H18B 109.5
C1 C18 H18C 109.5
H18A C18 H18B 109.5
H18A C18 H18C 109.5
H18B C18 H18C 109.5
C9 C19 H19A 109.5
C9 C19 H19B 109.5
C9 C19 H19C 109.5
H19A C19 H19B 109.5
H19A C19 H19C 109.5
H19B C19 H19C 109.5
H20A C20 H20B 109.5
H20A C20 H20C 109.5
H20B C20 H20C 109.5
O1 C20 H20A 109.5
O1 C20 H20B 109.5
O1 C20 H20C 109.5
F1 B1 N1 110.41(10)
F1 B1 N2 110.00(11)
F2 B1 F1 108.61(10)
F2 B1 N1 110.32(11)
F2 B1 N2 110.58(10)
N2 B1 N1 106.92(10)
C1 N1 C4 107.90(10)
C1 N1 B1 127.19(10)
C4 N1 B1 124.78(10)
C6 N2 B1 125.67(10)
C9 N2 C6 108.06(10)
C9 N2 B1 126.16(11)
C15 O1 C20 116.59(10)

loop_
_geom_bond_atom_site_label_1
_geom_bond_atom_site_label_2
_geom_bond_distance
C1 C2 1.4047(19)
C1 C18 1.4919(18)
C1 N1 1.3529(16)
C2 H2 0.95
C2 C3 1.3758(19)
C3 H3 0.95
C3 C4 1.4123(18)
C4 C5 1.3980(17)
C4 N1 1.3955(16)
C5 C6 1.4093(18)
C5 C10 1.4607(17)
C6 C7 1.4070(18)
C6 N2 1.3951(16)
C7 H7 0.95
C7 C8 1.3817(19)
C8 H8 0.95
C8 C9 1.3988(18)
C9 C19 1.4940(18)
C9 N2 1.3583(16)
C10 H10 0.95
C10 C11 1.3430(18)
C11 H11 0.95
C11 C12 1.4613(17)
C12 C13 1.4071(18)
C12 C17 1.3953(18)
C13 H13 0.95
C13 C14 1.3813(18)
C14 H14 0.95
C14 C15 1.3984(18)
C15 C16 1.3891(19)
C15 O1 1.3643(15)
C16 H16 0.95
C16 C17 1.3886(18)
C17 H17 0.95
C18 H18A 0.98
C18 H18B 0.98
C18 H18C 0.98
C19 H19A 0.98
C19 H19B 0.98
C19 H19C 0.98
C20 H20A 0.98
C20 H20B 0.98
C20 H20C 0.98
C20 O1 1.4268(16)
B1 F1 1.3966(16)
B1 F2 1.3939(16)
B1 N1 1.5494(17)
B1 N2 1.5478(16)

loop_
_geom_torsion_atom_site_label_1
_geom_torsion_atom_site_label_2
_geom_torsion_atom_site_label_3
_geom_torsion_atom_site_label_4
_geom_torsion
C1 C2 C3 C4 -0.03(14)
C2 C1 N1 C4 -0.32(14)
C2 C1 N1 B1 -176.36(11)
C2 C3 C4 C5 178.12(13)
C2 C3 C4 N1 -0.17(14)
C3 C4 C5 C6 179.89(12)
C3 C4 C5 C10 2.7(2)
C3 C4 N1 C1 0.31(14)
C3 C4 N1 B1 176.46(11)
C4 C5 C6 C7 -170.60(13)
C4 C5 C6 N2 2.33(18)
C4 C5 C10 C11 -145.57(13)
C5 C4 N1 C1 -178.16(11)
C5 C4 N1 B1 -2.01(18)
C5 C6 C7 C8 174.59(13)
C5 C6 N2 C9 -174.99(11)
C5 C6 N2 B1 1.37(18)
C5 C10 C11 C12 -174.46(12)
C6 C5 C10 C11 37.27(19)
C6 C7 C8 C9 -0.99(15)
C7 C6 N2 C9 -0.56(13)
C7 C6 N2 B1 175.80(11)
C7 C8 C9 C19 -178.89(13)
C7 C8 C9 N2 0.66(15)
C8 C9 N2 C6 -0.05(14)
C8 C9 N2 B1 -176.39(11)
C10 C5 C6 C7 6.5(2)
C10 C5 C6 N2 179.47(11)
C10 C11 C12 C13 11.0(2)
C10 C11 C12 C17 -171.31(12)
C11 C12 C13 C14 177.43(11)
C11 C12 C17 C16 -177.44(11)
C12 C13 C14 C15 -0.09(18)
C13 C12 C17 C16 0.35(18)
C13 C14 C15 C16 0.35(19)
C13 C14 C15 O1 -179.40(11)
C14 C15 C16 C17 -0.26(18)
C14 C15 O1 C20 -178.49(11)
C15 C16 C17 C12 -0.09(19)
C16 C15 O1 C20 1.77(18)
C17 C12 C13 C14 -0.25(18)
C18 C1 C2 C3 179.00(13)
C18 C1 N1 C4 -179.16(11)
C18 C1 N1 B1 4.81(19)
C19 C9 N2 C6 179.52(11)
C19 C9 N2 B1 3.19(19)
F1 B1 N1 C1 -60.14(16)
F1 B1 N1 C4 124.46(12)
F1 B1 N2 C6 -124.44(12)
F1 B1 N2 C9 51.27(16)
F2 B1 N1 C1 59.92(16)
F2 B1 N1 C4 -115.48(12)
F2 B1 N2 C6 115.60(13)
F2 B1 N2 C9 -68.69(16)
N1 C1 C2 C3 0.22(14)
N1 C4 C5 C6 -2.02(18)
N1 C4 C5 C10 -179.22(11)
N1 B1 N2 C6 -4.53(16)
N1 B1 N2 C9 171.18(11)
N2 C6 C7 C8 0.96(14)
N2 B1 N1 C1 -179.78(11)
N2 B1 N1 C4 4.82(16)
O1 C15 C16 C17 179.47(11)
